data_4509958
loop_
_publ_author_name
'Long, Sihui'
'Zhou, Panpan'
'Parkin, Sean'
'Li, Tonglei'

_publ_section_title
;
 From Competition to Commensuration by Two Major Hydrogen-Bonding Motifs
;
_journal_issue 1
_journal_name_full 'Crystal Growth &amp; Design'
_journal_page_first 27
_journal_paper_doi 10.1021/cg401532j
_journal_volume 14
_journal_year 2014
_chemical_formula_moiety 'C14 H14 N2 O2'
_chemical_formula_sum 'C14 H14 N2 O2'
_chemical_formula_weight 242.27
_chemical_name_systematic
; 
 ? 
;
_space_group_IT_number 14
_space_group_name_Hall '-P 2ybc'
_symmetry_cell_setting monoclinic
_symmetry_space_group_name_Hall '-P 2ybc'
_symmetry_space_group_name_H-M 'P 1 21/c 1'
_atom_sites_solution_hydrogens geom
_atom_sites_solution_primary direct
_atom_sites_solution_secondary difmap
_audit_creation_method SHELXL-97
_cell_angle_alpha 90.00
_cell_angle_beta 96.8897(8)
_cell_angle_gamma 90.00
_cell_formula_units_Z 4
_cell_length_a 10.3769(2)
_cell_length_b 8.8497(2)
_cell_length_c 13.5431(3)
_cell_measurement_reflns_used 3000
_cell_measurement_temperature 90(2)
_cell_measurement_theta_max 27.5
_cell_measurement_theta_min 1.0
_cell_volume 1234.72(5)
_computing_cell_refinement 'DENZO-SMN (Nonius, 1997)'
_computing_data_collection 'COLLECT (Nonius, 1997)'
_computing_data_reduction 'DENZO-SMN (Nonius, 1997)'
_computing_molecular_graphics 'XP in SHELXTL (Bruker, 1995)'
_computing_publication_material 'SHELX-97 and local procedures'
_computing_structure_refinement 'SHELXL-97 (Sheldrick, 1997)'
_computing_structure_solution 'SHELXS-97 (Sheldrick, 1990)'
_diffrn_ambient_temperature 90(2)
_diffrn_detector_area_resol_mean 18
_diffrn_measured_fraction_theta_full 0.999
_diffrn_measured_fraction_theta_max 0.999
_diffrn_measurement_device_type 'Nonius KappaCCD diffractometer'
_diffrn_measurement_method '\w scans at fixed \c = 55\%'
_diffrn_radiation_monochromator graphite
_diffrn_radiation_source 'fine-focus sealed tube'
_diffrn_radiation_type MoK\a
_diffrn_radiation_wavelength 0.71073
_diffrn_reflns_av_R_equivalents 0.0197
_diffrn_reflns_av_sigmaI/netI 0.0294
_diffrn_reflns_limit_h_max 13
_diffrn_reflns_limit_h_min -13
_diffrn_reflns_limit_k_max 11
_diffrn_reflns_limit_k_min -11
_diffrn_reflns_limit_l_max 17
_diffrn_reflns_limit_l_min -17
_diffrn_reflns_number 5422
_diffrn_reflns_theta_full 27.47
_diffrn_reflns_theta_max 27.47
_diffrn_reflns_theta_min 1.98
_exptl_absorpt_coefficient_mu 0.089
_exptl_absorpt_correction_T_max 0.9912
_exptl_absorpt_correction_T_min 0.9739
_exptl_absorpt_correction_type multi-scan
_exptl_absorpt_process_details 'Scalepack (Otwinowski & Minor, 1997)'
_exptl_crystal_colour colorless
_exptl_crystal_density_diffrn 1.303
_exptl_crystal_density_method 'not measured'
_exptl_crystal_description block
_exptl_crystal_F_000 512
_exptl_crystal_size_max 0.30
_exptl_crystal_size_mid 0.30
_exptl_crystal_size_min 0.10
_refine_diff_density_max 0.282
_refine_diff_density_min -0.262
_refine_diff_density_rms 0.048
_refine_ls_extinction_method none
_refine_ls_goodness_of_fit_ref 1.071
_refine_ls_hydrogen_treatment constr
_refine_ls_matrix_type full
_refine_ls_number_parameters 165
_refine_ls_number_reflns 2819
_refine_ls_number_restraints 0
_refine_ls_restrained_S_all 1.071
_refine_ls_R_factor_all 0.0505
_refine_ls_R_factor_gt 0.0399
_refine_ls_shift/su_max 0.000
_refine_ls_shift/su_mean 0.000
_refine_ls_structure_factor_coef Fsqd
_refine_ls_weighting_details 'calc w=1/[\s^2^(Fo^2^)+(0.0364P)^2^+0.7540P] where P=(Fo^2^+2Fc^2^)/3'
_refine_ls_weighting_scheme calc
_refine_ls_wR_factor_gt 0.0964
_refine_ls_wR_factor_ref 0.1019
_reflns_number_gt 2358
_reflns_number_total 2819
_reflns_threshold_expression >2\s(I)
_cod_data_source_file cg401532j_si_004.cif
_cod_data_source_block shelxl
_cod_original_sg_symbol_H-M P21/c
_cod_database_code 4509958

loop_
_symmetry_equiv_pos_as_xyz
'x, y, z'
'-x, y+1/2, -z+1/2'
'-x, -y, -z'
'x, -y-1/2, z-1/2'

loop_
_atom_site_label
_atom_site_type_symbol
_atom_site_fract_x
_atom_site_fract_y
_atom_site_fract_z
_atom_site_U_iso_or_equiv
_atom_site_adp_type
_atom_site_occupancy
_atom_site_symmetry_multiplicity
_atom_site_calc_flag
_atom_site_refinement_flags
N1 N 0.28535(11) 0.31758(13) 0.30187(8) 0.0164(2) Uani 1 1 d .
C2 C 0.28529(12) 0.26848(15) 0.20754(9) 0.0136(3) Uani 1 1 d .
C3 C 0.21398(12) 0.34823(15) 0.12735(9) 0.0144(3) Uani 1 1 d .
C4 C 0.13645(13) 0.46855(15) 0.14959(10) 0.0181(3) Uani 1 1 d .
H4 H 0.0829 0.5181 0.0976 0.022 Uiso 1 1 calc R
C5 C 0.13655(14) 0.51709(16) 0.24720(10) 0.0208(3) Uani 1 1 d .
H5 H 0.0848 0.6001 0.2632 0.025 Uiso 1 1 calc R
C6 C 0.21478(14) 0.43993(16) 0.31978(10) 0.0193(3) Uani 1 1 d .
H6 H 0.2191 0.4752 0.3863 0.023 Uiso 1 1 calc R
N7 N 0.35727(10) 0.14036(13) 0.19346(8) 0.0146(2) Uani 1 1 d .
C8 C 0.30678(13) 0.02378(15) 0.12685(9) 0.0147(3) Uani 1 1 d .
C9 C 0.17491(13) -0.00995(16) 0.11361(10) 0.0193(3) Uani 1 1 d .
H9 H 0.1160 0.0497 0.1455 0.023 Uiso 1 1 calc R
C10 C 0.12896(14) -0.13098(17) 0.05371(11) 0.0233(3) Uani 1 1 d .
H10 H 0.0387 -0.1529 0.0447 0.028 Uiso 1 1 calc R
C11 C 0.21375(15) -0.21991(16) 0.00707(11) 0.0234(3) Uani 1 1 d .
H11 H 0.1821 -0.3027 -0.0334 0.028 Uiso 1 1 calc R
C12 C 0.34515(15) -0.18641(16) 0.02028(10) 0.0222(3) Uani 1 1 d .
H12 H 0.4039 -0.2466 -0.0114 0.027 Uiso 1 1 calc R
C13 C 0.39165(14) -0.06547(16) 0.07952(10) 0.0184(3) Uani 1 1 d .
H13 H 0.4819 -0.0434 0.0879 0.022 Uiso 1 1 calc R
C14 C 0.21886(13) 0.32196(15) 0.01869(10) 0.0147(3) Uani 1 1 d .
O15 O 0.33210(9) 0.27297(11) -0.00515(7) 0.0167(2) Uani 1 1 d .
H15 H 0.3257 0.2557 -0.0665 0.025 Uiso 1 1 calc R
O16 O 0.12745(9) 0.35223(12) -0.04263(7) 0.0210(2) Uani 1 1 d .
C17 C 0.46093(13) 0.09366(16) 0.27169(10) 0.0171(3) Uani 1 1 d .
H17A H 0.4880 0.1822 0.3138 0.020 Uiso 1 1 calc R
H17B H 0.5370 0.0597 0.2400 0.020 Uiso 1 1 calc R
C18 C 0.42004(15) -0.03289(16) 0.33755(10) 0.0233(3) Uani 1 1 d .
H18A H 0.3420 -0.0022 0.3666 0.035 Uiso 1 1 calc R
H18B H 0.4903 -0.0535 0.3909 0.035 Uiso 1 1 calc R
H18C H 0.4014 -0.1243 0.2975 0.035 Uiso 1 1 calc R

loop_
_atom_site_aniso_label
_atom_site_aniso_U_11
_atom_site_aniso_U_22
_atom_site_aniso_U_33
_atom_site_aniso_U_23
_atom_site_aniso_U_13
_atom_site_aniso_U_12
N1 0.0191(6) 0.0176(6) 0.0131(5) 0.0001(4) 0.0039(4) 0.0001(5)
C2 0.0131(6) 0.0141(6) 0.0140(6) 0.0006(5) 0.0035(5) -0.0016(5)
C3 0.0143(6) 0.0149(6) 0.0141(6) 0.0012(5) 0.0024(5) -0.0006(5)
C4 0.0179(7) 0.0177(7) 0.0190(7) 0.0042(5) 0.0034(5) 0.0018(5)
C5 0.0241(7) 0.0177(7) 0.0220(7) 0.0004(6) 0.0086(6) 0.0053(6)
C6 0.0244(7) 0.0187(7) 0.0160(6) -0.0020(5) 0.0069(5) 0.0007(6)
N7 0.0159(5) 0.0146(5) 0.0129(5) 0.0003(4) -0.0001(4) 0.0027(4)
C8 0.0193(7) 0.0127(6) 0.0118(6) 0.0027(5) 0.0011(5) 0.0003(5)
C9 0.0191(7) 0.0180(7) 0.0214(7) 0.0021(6) 0.0043(5) -0.0002(5)
C10 0.0220(7) 0.0208(7) 0.0266(7) 0.0021(6) 0.0007(6) -0.0064(6)
C11 0.0337(8) 0.0150(7) 0.0203(7) 0.0007(6) -0.0017(6) -0.0034(6)
C12 0.0305(8) 0.0182(7) 0.0177(7) -0.0013(5) 0.0015(6) 0.0067(6)
C13 0.0182(6) 0.0201(7) 0.0167(6) 0.0002(5) 0.0013(5) 0.0034(5)
C14 0.0163(6) 0.0127(6) 0.0153(6) 0.0011(5) 0.0021(5) -0.0014(5)
O15 0.0178(5) 0.0218(5) 0.0109(4) -0.0003(4) 0.0026(3) 0.0014(4)
O16 0.0199(5) 0.0252(5) 0.0168(5) 0.0007(4) -0.0025(4) 0.0036(4)
C17 0.0174(6) 0.0190(7) 0.0143(6) -0.0003(5) -0.0002(5) 0.0037(5)
C18 0.0340(8) 0.0194(7) 0.0161(7) 0.0029(6) 0.0008(6) 0.0060(6)

loop_
_atom_type_symbol
_atom_type_description
_atom_type_scat_dispersion_real
_atom_type_scat_dispersion_imag
_atom_type_scat_source
C C 0.0033 0.0016 'International Tables Vol C Tables 4.2.6.8 and 6.1.1.4'
H H 0.0000 0.0000 'International Tables Vol C Tables 4.2.6.8 and 6.1.1.4'
N N 0.0061 0.0033 'International Tables Vol C Tables 4.2.6.8 and 6.1.1.4'
O O 0.0106 0.0060 'International Tables Vol C Tables 4.2.6.8 and 6.1.1.4'

loop_
_geom_angle_atom_site_label_1
_geom_angle_atom_site_label_2
_geom_angle_atom_site_label_3
_geom_angle
C6 N1 C2 119.43(12)
N1 C2 N7 117.10(11)
N1 C2 C3 120.20(12)
N7 C2 C3 122.70(11)
C4 C3 C2 118.39(12)
C4 C3 C14 114.90(11)
C2 C3 C14 126.62(12)
C3 C4 C5 120.58(13)
C3 C4 H4 119.7
C5 C4 H4 119.7
C6 C5 C4 117.28(13)
C6 C5 H5 121.4
C4 C5 H5 121.4
N1 C6 C5 123.84(13)
N1 C6 H6 118.1
C5 C6 H6 118.1
C2 N7 C8 121.06(11)
C2 N7 C17 119.32(11)
C8 N7 C17 115.59(11)
C9 C8 C13 119.00(12)
C9 C8 N7 121.14(12)
C13 C8 N7 119.69(12)
C8 C9 C10 120.19(13)
C8 C9 H9 119.9
C10 C9 H9 119.9
C11 C10 C9 120.65(14)
C11 C10 H10 119.7
C9 C10 H10 119.7
C12 C11 C10 119.18(13)
C12 C11 H11 120.4
C10 C11 H11 120.4
C11 C12 C13 120.51(13)
C11 C12 H12 119.7
C13 C12 H12 119.7
C12 C13 C8 120.46(13)
C12 C13 H13 119.8
C8 C13 H13 119.8
O16 C14 O15 123.19(12)
O16 C14 C3 121.52(12)
O15 C14 C3 115.15(11)
C14 O15 H15 109.5
N7 C17 C18 113.33(11)
N7 C17 H17A 108.9
C18 C17 H17A 108.9
N7 C17 H17B 108.9
C18 C17 H17B 108.9
H17A C17 H17B 107.7
C17 C18 H18A 109.5
C17 C18 H18B 109.5
H18A C18 H18B 109.5
C17 C18 H18C 109.5
H18A C18 H18C 109.5
H18B C18 H18C 109.5

loop_
_geom_bond_atom_site_label_1
_geom_bond_atom_site_label_2
_geom_bond_distance
N1 C6 1.3454(18)
N1 C2 1.3493(16)
C2 N7 1.3835(17)
C2 C3 1.4256(18)
C3 C4 1.3893(19)
C3 C14 1.4967(17)
C4 C5 1.3898(19)
C4 H4 0.9500
C5 C6 1.378(2)
C5 H5 0.9500
C6 H6 0.9500
N7 C8 1.4280(17)
N7 C17 1.4755(16)
C8 C9 1.3911(19)
C8 C13 1.3949(19)
C9 C10 1.393(2)
C9 H9 0.9500
C10 C11 1.388(2)
C10 H10 0.9500
C11 C12 1.386(2)
C11 H11 0.9500
C12 C13 1.389(2)
C12 H12 0.9500
C13 H13 0.9500
C14 O16 1.2133(16)
C14 O15 1.3282(16)
O15 H15 0.8400
C17 C18 1.523(2)
C17 H17A 0.9900
C17 H17B 0.9900
C18 H18A 0.9800
C18 H18B 0.9800
C18 H18C 0.9800

loop_
_geom_hbond_atom_site_label_D
_geom_hbond_atom_site_label_H
_geom_hbond_atom_site_label_A
_geom_hbond_distance_DH
_geom_hbond_distance_HA
_geom_hbond_distance_DA
_geom_hbond_angle_DHA
_geom_hbond_site_symmetry_A
O15 H15 N1 0.84 1.90 2.7210(14) 167.2 4_565

loop_
_geom_torsion_atom_site_label_1
_geom_torsion_atom_site_label_2
_geom_torsion_atom_site_label_3
_geom_torsion_atom_site_label_4
_geom_torsion
C6 N1 C2 N7 -178.66(12)
C6 N1 C2 C3 1.79(19)
N1 C2 C3 C4 -5.51(19)
N7 C2 C3 C4 174.97(12)
N1 C2 C3 C14 170.74(12)
N7 C2 C3 C14 -8.8(2)
C2 C3 C4 C5 5.0(2)
C14 C3 C4 C5 -171.71(12)
C3 C4 C5 C6 -0.8(2)
C2 N1 C6 C5 2.7(2)
C4 C5 C6 N1 -3.2(2)
N1 C2 N7 C8 136.62(12)
C3 C2 N7 C8 -43.85(18)
N1 C2 N7 C17 -19.82(17)
C3 C2 N7 C17 159.72(12)
C2 N7 C8 C9 -33.38(18)
C17 N7 C8 C9 123.88(13)
C2 N7 C8 C13 151.33(12)
C17 N7 C8 C13 -51.41(16)
C13 C8 C9 C10 -0.1(2)
N7 C8 C9 C10 -175.47(12)
C8 C9 C10 C11 0.4(2)
C9 C10 C11 C12 -0.4(2)
C10 C11 C12 C13 0.1(2)
C11 C12 C13 C8 0.2(2)
C9 C8 C13 C12 -0.2(2)
N7 C8 C13 C12 175.23(12)
C4 C3 C14 O16 -30.46(18)
C2 C3 C14 O16 153.18(13)
C4 C3 C14 O15 145.45(12)
C2 C3 C14 O15 -30.91(19)
C2 N7 C17 C18 99.70(14)
C8 N7 C17 C18 -57.98(15)
